data_4067558
loop_
_publ_author_name
'Escobar, Aholibama'
'Mathey, Fran\,cois'

_publ_section_title
;
 Synthesis of 2,5-Difunctional Phosphaferrocenes
;
_journal_issue 4
_journal_name_full Organometallics
_journal_page_first 1053
_journal_paper_doi 10.1021/om9010164
_journal_volume 29
_journal_year 2010
_chemical_formula_moiety 'C32 H48 Fe O4 P2'
_chemical_formula_sum 'C32 H48 Fe O4 P2'
_chemical_formula_weight 614.49
_chemical_name_systematic
;

 ?

;
_space_group_IT_number 86
_symmetry_cell_setting tetragonal
_symmetry_space_group_name_Hall '-P 4bc'
_symmetry_space_group_name_H-M 'P 42/n :2'
_atom_sites_solution_hydrogens geom
_atom_sites_solution_primary direct
_atom_sites_solution_secondary difmap
_audit_creation_method SHELXL-97
_cell_angle_alpha 90.00
_cell_angle_beta 90.00
_cell_angle_gamma 90.00
_cell_formula_units_Z 4
_cell_length_a 14.7385(2)
_cell_length_b 14.7385(2)
_cell_length_c 14.8789(5)
_cell_measurement_reflns_used 6885
_cell_measurement_temperature 103(2)
_cell_measurement_theta_max 28.49
_cell_measurement_theta_min 2.74
_cell_volume 3232.04(13)
_computing_cell_refinement 'Bruker SMART'
_computing_data_collection 'Bruker SMART'
_computing_data_reduction 'Bruker SAINT'
_computing_molecular_graphics 'Bruker SHELXTL'
_computing_publication_material 'Bruker SHELXTL'
_computing_structure_refinement 'SHELXL-97 (Sheldrick, 1997)'
_computing_structure_solution 'SHELXS-97 (Sheldrick, 1990)'
_diffrn_ambient_temperature 103(2)
_diffrn_measured_fraction_theta_full 0.999
_diffrn_measured_fraction_theta_max 0.999
_diffrn_measurement_device_type 'CCD area detector'
_diffrn_measurement_method 'phi and omega scans'
_diffrn_radiation_monochromator graphite
_diffrn_radiation_source 'fine-focus sealed tube'
_diffrn_radiation_type MoK\a
_diffrn_radiation_wavelength 0.71073
_diffrn_reflns_av_R_equivalents 0.0666
_diffrn_reflns_av_sigmaI/netI 0.0338
_diffrn_reflns_limit_h_max 19
_diffrn_reflns_limit_h_min -19
_diffrn_reflns_limit_k_max 19
_diffrn_reflns_limit_k_min -19
_diffrn_reflns_limit_l_max 19
_diffrn_reflns_limit_l_min -16
_diffrn_reflns_number 44166
_diffrn_reflns_theta_full 27.99
_diffrn_reflns_theta_max 27.99
_diffrn_reflns_theta_min 1.94
_exptl_absorpt_coefficient_mu 0.599
_exptl_absorpt_correction_T_max 0.8896
_exptl_absorpt_correction_T_min 0.7957
_exptl_absorpt_correction_type multi-scan
_exptl_absorpt_process_details sadabs
_exptl_crystal_colour brown
_exptl_crystal_density_diffrn 1.263
_exptl_crystal_density_method 'not measured'
_exptl_crystal_description prism
_exptl_crystal_F_000 1312
_exptl_crystal_size_max 0.40
_exptl_crystal_size_mid 0.22
_exptl_crystal_size_min 0.20
_refine_diff_density_max 4.455
_refine_diff_density_min -0.576
_refine_diff_density_rms 0.128
_refine_ls_extinction_method none
_refine_ls_goodness_of_fit_ref 1.059
_refine_ls_hydrogen_treatment constr
_refine_ls_matrix_type full
_refine_ls_number_parameters 185
_refine_ls_number_reflns 3910
_refine_ls_number_restraints 0
_refine_ls_restrained_S_all 1.059
_refine_ls_R_factor_all 0.0835
_refine_ls_R_factor_gt 0.0695
_refine_ls_shift/su_max 0.000
_refine_ls_shift/su_mean 0.000
_refine_ls_structure_factor_coef Fsqd
_refine_ls_weighting_details 'calc w=1/[\s^2^(Fo^2^)+(0.0864P)^2^+12.3157P] where P=(Fo^2^+2Fc^2^)/3'
_refine_ls_weighting_scheme calc
_refine_ls_wR_factor_gt 0.1751
_refine_ls_wR_factor_ref 0.1875
_reflns_number_gt 3203
_reflns_number_total 3910
_reflns_threshold_expression >2sigma(I)
_cod_data_source_file om9010164_si_002.cif
_cod_data_source_block mat34
_cod_depositor_comments
;
The following automatic conversions were performed:

'_symmetry_cell_setting' value 'Tetragonal' changed to 'tetragonal'
according to /home/saulius/struct/CIF-dictionaries/cif_core.dic
dictionary named 'cif_core.dic' version 2.4.1 from 2010-06-29.

Automatic conversion script
Id: cif_fix_values 1715 2011-07-08 13:25:40Z adriana 
;
_cod_original_sg_symbol_H-M P4(2)/n
_cod_database_code 4067558

loop_
_symmetry_equiv_pos_as_xyz
'x, y, z'
'-x+1/2, -y+1/2, z'
'-y, x+1/2, z+1/2'
'y+1/2, -x, z+1/2'
'-x, -y, -z'
'x-1/2, y-1/2, -z'
'y, -x-1/2, -z-1/2'
'-y-1/2, x, -z-1/2'

loop_
_atom_site_label
_atom_site_type_symbol
_atom_site_fract_x
_atom_site_fract_y
_atom_site_fract_z
_atom_site_U_iso_or_equiv
_atom_site_adp_type
_atom_site_occupancy
_atom_site_symmetry_multiplicity
_atom_site_calc_flag
_atom_site_refinement_flags
Fe1 Fe 0.2500 0.7500 0.08444(4) 0.01195(19) Uani 1 2 d S
C1 C 0.1223(2) 0.6880(2) 0.0846(2) 0.0157(6) Uani 1 1 d .
C2 C 0.1708(2) 0.6649(2) 0.0046(2) 0.0172(6) Uani 1 1 d .
C3 C 0.2555(2) 0.6222(2) 0.0235(2) 0.0168(6) Uani 1 1 d .
C4 C 0.2718(2) 0.6149(2) 0.1174(2) 0.0143(6) Uani 1 1 d .
C5 C 0.1361(3) 0.6774(3) -0.0900(2) 0.0241(8) Uani 1 1 d .
H5A H 0.1864 0.6953 -0.1293 0.036 Uiso 1 1 calc R
H5B H 0.0895 0.7248 -0.0906 0.036 Uiso 1 1 calc R
H5C H 0.1099 0.6203 -0.1116 0.036 Uiso 1 1 calc R
C6 C 0.3180(3) 0.5880(2) -0.0490(2) 0.0227(7) Uani 1 1 d .
H6A H 0.3778 0.5753 -0.0231 0.034 Uiso 1 1 calc R
H6B H 0.3238 0.6341 -0.0961 0.034 Uiso 1 1 calc R
H6C H 0.2930 0.5322 -0.0750 0.034 Uiso 1 1 calc R
C7 C 0.3512(2) 0.5712(2) 0.1640(2) 0.0149(6) Uani 1 1 d .
C8 C 0.3585(2) 0.4669(2) 0.1635(2) 0.0196(7) Uani 1 1 d .
C9 C 0.2876(3) 0.4187(3) 0.1047(3) 0.0316(9) Uani 1 1 d .
H9A H 0.2896 0.3533 0.1163 0.047 Uiso 1 1 calc R
H9B H 0.3009 0.4301 0.0411 0.047 Uiso 1 1 calc R
H9C H 0.2270 0.4419 0.1191 0.047 Uiso 1 1 calc R
C10 C 0.4551(3) 0.4415(3) 0.1357(4) 0.0380(10) Uani 1 1 d .
H10A H 0.4986 0.4737 0.1739 0.057 Uiso 1 1 calc R
H10B H 0.4649 0.4585 0.0728 0.057 Uiso 1 1 calc R
H10C H 0.4636 0.3759 0.1426 0.057 Uiso 1 1 calc R
C11 C 0.3427(3) 0.4380(3) 0.2616(3) 0.0314(9) Uani 1 1 d .
H11A H 0.2833 0.4599 0.2816 0.047 Uiso 1 1 calc R
H11B H 0.3902 0.4640 0.2998 0.047 Uiso 1 1 calc R
H11C H 0.3445 0.3717 0.2658 0.047 Uiso 1 1 calc R
C12 C 0.0300(2) 0.7311(2) 0.0794(2) 0.0187(7) Uani 1 1 d .
C13 C -0.0495(2) 0.6814(2) 0.1230(3) 0.0241(8) Uani 1 1 d .
C14 C -0.1384(3) 0.7214(4) 0.0886(4) 0.0495(14) Uani 1 1 d .
H14A H -0.1394 0.7868 0.1005 0.074 Uiso 1 1 calc R
H14B H -0.1894 0.6923 0.1195 0.074 Uiso 1 1 calc R
H14C H -0.1434 0.7107 0.0238 0.074 Uiso 1 1 calc R
C15 C -0.0443(3) 0.6972(3) 0.2261(3) 0.0380(10) Uani 1 1 d .
H15A H 0.0118 0.6707 0.2495 0.057 Uiso 1 1 calc R
H15B H -0.0966 0.6685 0.2552 0.057 Uiso 1 1 calc R
H15C H -0.0450 0.7625 0.2385 0.057 Uiso 1 1 calc R
C16 C -0.0461(3) 0.5799(3) 0.1030(4) 0.0383(11) Uani 1 1 d .
H16A H -0.0516 0.5702 0.0381 0.057 Uiso 1 1 calc R
H16B H -0.0962 0.5494 0.1340 0.057 Uiso 1 1 calc R
H16C H 0.0118 0.5550 0.1241 0.057 Uiso 1 1 calc R
O1 O 0.40495(17) 0.61596(17) 0.20711(18) 0.0234(6) Uani 1 1 d .
O2 O 0.01820(18) 0.79962(19) 0.0356(2) 0.0295(6) Uani 1 1 d .
P1 P 0.18031(5) 0.65714(6) 0.18515(6) 0.0144(2) Uani 1 1 d .

loop_
_atom_site_aniso_label
_atom_site_aniso_U_11
_atom_site_aniso_U_22
_atom_site_aniso_U_33
_atom_site_aniso_U_23
_atom_site_aniso_U_13
_atom_site_aniso_U_12
Fe1 0.0120(3) 0.0145(3) 0.0094(3) 0.000 0.000 0.0003(2)
C1 0.0138(14) 0.0172(15) 0.0160(16) 0.0011(12) -0.0018(12) -0.0017(11)
C2 0.0184(15) 0.0170(14) 0.0161(17) 0.0020(12) -0.0030(12) -0.0045(12)
C3 0.0189(15) 0.0174(15) 0.0140(15) -0.0015(12) 0.0033(12) -0.0018(12)
C4 0.0136(14) 0.0145(14) 0.0149(15) -0.0002(12) 0.0013(11) 0.0015(11)
C5 0.0304(19) 0.0269(18) 0.0152(18) 0.0004(14) -0.0084(14) -0.0024(15)
C6 0.0282(18) 0.0236(17) 0.0163(17) -0.0048(13) 0.0060(14) -0.0007(14)
C7 0.0138(14) 0.0167(15) 0.0144(16) -0.0015(12) 0.0061(11) 0.0014(11)
C8 0.0220(16) 0.0150(15) 0.0219(18) -0.0037(13) -0.0020(13) 0.0053(12)
C9 0.040(2) 0.0188(17) 0.036(2) -0.0030(16) -0.0077(18) -0.0038(15)
C10 0.030(2) 0.034(2) 0.050(3) -0.010(2) 0.0095(19) 0.0126(17)
C11 0.050(2) 0.0191(17) 0.025(2) 0.0016(15) 0.0000(18) 0.0007(16)
C12 0.0152(15) 0.0180(15) 0.0229(18) -0.0015(13) -0.0014(13) -0.0001(12)
C13 0.0104(14) 0.0224(17) 0.040(2) 0.0041(15) 0.0002(14) -0.0001(12)
C14 0.0157(18) 0.048(3) 0.084(4) 0.015(3) -0.003(2) 0.0028(18)
C15 0.030(2) 0.040(2) 0.044(3) 0.001(2) 0.0185(19) -0.0022(17)
C16 0.0248(19) 0.0223(19) 0.068(3) -0.0026(19) 0.006(2) -0.0080(15)
O1 0.0206(12) 0.0241(12) 0.0255(14) -0.0016(10) -0.0046(10) -0.0036(10)
O2 0.0243(13) 0.0286(14) 0.0356(16) 0.0127(12) -0.0026(11) 0.0030(11)
P1 0.0138(4) 0.0177(4) 0.0115(4) 0.0016(3) 0.0014(3) 0.0018(3)

loop_
_atom_type_symbol
_atom_type_description
_atom_type_scat_dispersion_real
_atom_type_scat_dispersion_imag
_atom_type_scat_source
C C 0.0033 0.0016 'International Tables Vol C Tables 4.2.6.8 and 6.1.1.4'
H H 0.0000 0.0000 'International Tables Vol C Tables 4.2.6.8 and 6.1.1.4'
O O 0.0106 0.0060 'International Tables Vol C Tables 4.2.6.8 and 6.1.1.4'
P P 0.1023 0.0942 'International Tables Vol C Tables 4.2.6.8 and 6.1.1.4'
Fe Fe 0.3463 0.8444 'International Tables Vol C Tables 4.2.6.8 and 6.1.1.4'

loop_
_geom_angle_atom_site_label_1
_geom_angle_atom_site_label_2
_geom_angle_atom_site_label_3
_geom_angle
_geom_angle_site_symmetry_1
_geom_angle_site_symmetry_3
C4 Fe1 C4 152.65(19) . 2_565
C4 Fe1 C2 69.15(13) . .
C4 Fe1 C2 128.70(13) 2_565 .
C4 Fe1 C2 128.70(13) . 2_565
C4 Fe1 C2 69.15(13) 2_565 2_565
C2 Fe1 C2 110.55(18) . 2_565
C4 Fe1 C1 73.74(12) . .
C4 Fe1 C1 106.23(13) 2_565 .
C2 Fe1 C1 40.02(13) . .
C2 Fe1 C1 140.09(13) 2_565 .
C4 Fe1 C1 106.23(13) . 2_565
C4 Fe1 C1 73.74(12) 2_565 2_565
C2 Fe1 C1 140.09(13) . 2_565
C2 Fe1 C1 40.02(13) 2_565 2_565
C1 Fe1 C1 179.87(19) . 2_565
C4 Fe1 C3 39.90(13) . .
C4 Fe1 C3 166.43(14) 2_565 .
C2 Fe1 C3 39.90(13) . .
C2 Fe1 C3 105.86(13) 2_565 .
C1 Fe1 C3 69.02(13) . .
C1 Fe1 C3 111.04(13) 2_565 .
C4 Fe1 C3 166.43(14) . 2_565
C4 Fe1 C3 39.90(13) 2_565 2_565
C2 Fe1 C3 105.86(13) . 2_565
C2 Fe1 C3 39.90(13) 2_565 2_565
C1 Fe1 C3 111.04(13) . 2_565
C1 Fe1 C3 69.02(13) 2_565 2_565
C3 Fe1 C3 128.62(19) . 2_565
C4 Fe1 P1 110.59(10) . 2_565
C4 Fe1 P1 48.46(9) 2_565 2_565
C2 Fe1 P1 171.95(10) . 2_565
C2 Fe1 P1 76.14(9) 2_565 2_565
C1 Fe1 P1 131.93(10) . 2_565
C1 Fe1 P1 47.95(9) 2_565 2_565
C3 Fe1 P1 144.09(10) . 2_565
C3 Fe1 P1 76.19(9) 2_565 2_565
C4 Fe1 P1 48.46(9) . .
C4 Fe1 P1 110.59(10) 2_565 .
C2 Fe1 P1 76.14(9) . .
C2 Fe1 P1 171.95(10) 2_565 .
C1 Fe1 P1 47.95(9) . .
C1 Fe1 P1 131.93(10) 2_565 .
C3 Fe1 P1 76.19(9) . .
C3 Fe1 P1 144.09(10) 2_565 .
P1 Fe1 P1 97.58(5) 2_565 .
C2 C1 C12 120.7(3) . .
C2 C1 P1 113.5(2) . .
C12 C1 P1 125.8(3) . .
C2 C1 Fe1 69.75(18) . .
C12 C1 Fe1 129.1(2) . .
P1 C1 Fe1 71.39(11) . .
C3 C2 C1 112.3(3) . .
C3 C2 C5 122.3(3) . .
C1 C2 C5 125.3(3) . .
C3 C2 Fe1 70.32(18) . .
C1 C2 Fe1 70.23(19) . .
C5 C2 Fe1 130.3(2) . .
C4 C3 C2 112.0(3) . .
C4 C3 C6 125.1(3) . .
C2 C3 C6 122.9(3) . .
C4 C3 Fe1 69.42(18) . .
C2 C3 Fe1 69.78(18) . .
C6 C3 Fe1 129.5(2) . .
C3 C4 C7 128.0(3) . .
C3 C4 P1 113.5(2) . .
C7 C4 P1 118.3(2) . .
C3 C4 Fe1 70.68(18) . .
C7 C4 Fe1 129.7(2) . .
P1 C4 Fe1 71.55(11) . .
C2 C5 H5A 109.5 . .
C2 C5 H5B 109.5 . .
H5A C5 H5B 109.5 . .
C2 C5 H5C 109.5 . .
H5A C5 H5C 109.5 . .
H5B C5 H5C 109.5 . .
C3 C6 H6A 109.5 . .
C3 C6 H6B 109.5 . .
H6A C6 H6B 109.5 . .
C3 C6 H6C 109.5 . .
H6A C6 H6C 109.5 . .
H6B C6 H6C 109.5 . .
O1 C7 C4 121.3(3) . .
O1 C7 C8 119.9(3) . .
C4 C7 C8 118.6(3) . .
C10 C8 C9 111.4(3) . .
C10 C8 C11 109.3(3) . .
C9 C8 C11 108.0(3) . .
C10 C8 C7 108.1(3) . .
C9 C8 C7 114.6(3) . .
C11 C8 C7 105.1(3) . .
C8 C9 H9A 109.5 . .
C8 C9 H9B 109.5 . .
H9A C9 H9B 109.5 . .
C8 C9 H9C 109.5 . .
H9A C9 H9C 109.5 . .
H9B C9 H9C 109.5 . .
C8 C10 H10A 109.5 . .
C8 C10 H10B 109.5 . .
H10A C10 H10B 109.5 . .
C8 C10 H10C 109.5 . .
H10A C10 H10C 109.5 . .
H10B C10 H10C 109.5 . .
C8 C11 H11A 109.5 . .
C8 C11 H11B 109.5 . .
H11A C11 H11B 109.5 . .
C8 C11 H11C 109.5 . .
H11A C11 H11C 109.5 . .
H11B C11 H11C 109.5 . .
O2 C12 C1 120.5(3) . .
O2 C12 C13 121.2(3) . .
C1 C12 C13 118.1(3) . .
C14 C13 C12 109.4(3) . .
C14 C13 C16 110.0(4) . .
C12 C13 C16 111.2(3) . .
C14 C13 C15 108.4(4) . .
C12 C13 C15 108.1(3) . .
C16 C13 C15 109.8(4) . .
C13 C14 H14A 109.5 . .
C13 C14 H14B 109.5 . .
H14A C14 H14B 109.5 . .
C13 C14 H14C 109.5 . .
H14A C14 H14C 109.5 . .
H14B C14 H14C 109.5 . .
C13 C15 H15A 109.5 . .
C13 C15 H15B 109.5 . .
H15A C15 H15B 109.5 . .
C13 C15 H15C 109.5 . .
H15A C15 H15C 109.5 . .
H15B C15 H15C 109.5 . .
C13 C16 H16A 109.5 . .
C13 C16 H16B 109.5 . .
H16A C16 H16B 109.5 . .
C13 C16 H16C 109.5 . .
H16A C16 H16C 109.5 . .
H16B C16 H16C 109.5 . .
C1 P1 C4 88.72(15) . .
C1 P1 Fe1 60.65(11) . .
C4 P1 Fe1 59.99(10) . .

loop_
_geom_bond_atom_site_label_1
_geom_bond_atom_site_label_2
_geom_bond_distance
_geom_bond_site_symmetry_2
Fe1 C4 2.076(3) .
Fe1 C4 2.076(3) 2_565
Fe1 C2 2.086(3) .
Fe1 C2 2.086(3) 2_565
Fe1 C1 2.092(3) .
Fe1 C1 2.092(3) 2_565
Fe1 C3 2.093(3) .
Fe1 C3 2.093(3) 2_565
Fe1 P1 2.2746(9) 2_565
Fe1 P1 2.2746(9) .
C1 C2 1.430(5) .
C1 C12 1.504(4) .
C1 P1 1.782(3) .
C2 C3 1.426(5) .
C2 C5 1.509(5) .
C3 C4 1.423(5) .
C3 C6 1.505(5) .
C4 C7 1.505(4) .
C4 P1 1.795(3) .
C5 H5A 0.9800 .
C5 H5B 0.9800 .
C5 H5C 0.9800 .
C6 H6A 0.9800 .
C6 H6B 0.9800 .
C6 H6C 0.9800 .
C7 O1 1.213(4) .
C7 C8 1.541(4) .
C8 C10 1.528(5) .
C8 C9 1.538(5) .
C8 C11 1.538(5) .
C9 H9A 0.9800 .
C9 H9B 0.9800 .
C9 H9C 0.9800 .
C10 H10A 0.9800 .
C10 H10B 0.9800 .
C10 H10C 0.9800 .
C11 H11A 0.9800 .
C11 H11B 0.9800 .
C11 H11C 0.9800 .
C12 O2 1.215(4) .
C12 C13 1.526(5) .
C13 C14 1.524(5) .
C13 C16 1.526(5) .
C13 C15 1.553(6) .
C14 H14A 0.9800 .
C14 H14B 0.9800 .
C14 H14C 0.9800 .
C15 H15A 0.9800 .
C15 H15B 0.9800 .
C15 H15C 0.9800 .
C16 H16A 0.9800 .
C16 H16B 0.9800 .
C16 H16C 0.9800 .
